data_7237779
loop_
_publ_author_name
'Wang, Zaibin'
'Peng, Zhixing'
'Huang, Kai'
'Lu, Ping'
'Wang, Yanguang'

_publ_section_title
;
 Butterfly-shaped \p-extended benzothiadiazoles as promising emitting
 materials for white OLEDs
;
_journal_issue 22
_journal_name_full 'Journal of Materials Chemistry C'
_journal_page_first 6706
_journal_paper_doi 10.1039/C9TC01059A
_journal_volume 7
_journal_year 2019
_chemical_formula_moiety 'C H2 Cl2, 2(C46 H26 N4 O2 S)'
_chemical_formula_sum 'C93 H54 Cl2 N8 O4 S2'
_chemical_formula_weight 1482.46
_space_group_crystal_system triclinic
_space_group_IT_number 2
_space_group_name_Hall '-P 1'
_space_group_name_H-M_alt 'P -1'
_atom_sites_solution_hydrogens geom
_audit_creation_date 2018-10-24
_audit_creation_method
;
Olex2 1.2
(compiled 2018.05.29 svn.r3508 for OlexSys, GUI svn.r5506)
;
_audit_update_record
;
2018-12-24 deposited with the CCDC.	2019-04-18 downloaded from the CCDC.
;
_cell_angle_alpha 84.348(3)
_cell_angle_beta 88.603(3)
_cell_angle_gamma 78.751(4)
_cell_formula_units_Z 2
_cell_length_a 9.1860(4)
_cell_length_b 13.2712(5)
_cell_length_c 32.6386(13)
_cell_measurement_reflns_used 5128
_cell_measurement_temperature 296(2)
_cell_measurement_theta_max 29.2805
_cell_measurement_theta_min 1.9109
_cell_volume 3883.5(3)
_computing_cell_refinement
;
CrysAlisPro, Agilent Technologies,
Version 1.171.35.11 (release 16-05-2011 CrysAlis171 .NET)
(compiled May 16 2011,17:55:39)
;
_computing_data_collection
;
CrysAlisPro, Agilent Technologies,
Version 1.171.35.11 (release 16-05-2011 CrysAlis171 .NET)
(compiled May 16 2011,17:55:39)
;
_computing_data_reduction
;
CrysAlisPro, Agilent Technologies,
Version 1.171.35.11 (release 16-05-2011 CrysAlis171 .NET)
(compiled May 16 2011,17:55:39)
;
_computing_molecular_graphics 'Olex2 (Dolomanov et al., 2009)'
_computing_publication_material 'Olex2 (Dolomanov et al., 2009)'
_computing_structure_refinement 'ShelXL (Sheldrick, 2015)'
_computing_structure_solution 'SHELXT 2014/5 (Sheldrick, 2014)'
_diffrn_ambient_temperature 296.15
_diffrn_detector_area_resol_mean 10.3592
_diffrn_measured_fraction_theta_full 0.998
_diffrn_measured_fraction_theta_max 0.837
_diffrn_measurement_details
;
#__ type_ start__ end____ width___ exp.time_
  1 omega  -74.00   12.00   1.0000   30.0000
omega____ theta____ kappa____ phi______ frames
    -      -11.4683  -38.0000    0.0000 86

#__ type_ start__ end____ width___ exp.time_
  2 omega  -61.00   35.00   1.0000   30.0000
omega____ theta____ kappa____ phi______ frames
    -       11.7808  -77.0000 -180.0000 96

#__ type_ start__ end____ width___ exp.time_
  3 omega  -18.00   72.00   1.0000   30.0000
omega____ theta____ kappa____ phi______ frames
    -       11.7808   77.0000  -60.0000 90
;
_diffrn_measurement_device_type 'Xcalibur, Atlas, Gemini ultra'
_diffrn_measurement_method '\w scans'
_diffrn_orient_matrix_UB_11 0.0182430000
_diffrn_orient_matrix_UB_12 -0.0500131000
_diffrn_orient_matrix_UB_13 0.0106316000
_diffrn_orient_matrix_UB_21 0.0765200000
_diffrn_orient_matrix_UB_22 0.0019382000
_diffrn_orient_matrix_UB_23 -0.0018634000
_diffrn_orient_matrix_UB_31 -0.0031853000
_diffrn_orient_matrix_UB_32 0.0221779000
_diffrn_orient_matrix_UB_33 0.0189846000
_diffrn_radiation_monochromator graphite
_diffrn_radiation_type MoK\a
_diffrn_radiation_wavelength 0.71073
_diffrn_reflns_av_R_equivalents 0.0409
_diffrn_reflns_av_unetI/netI 0.0832
_diffrn_reflns_Laue_measured_fraction_full 0.998
_diffrn_reflns_Laue_measured_fraction_max 0.837
_diffrn_reflns_limit_h_max 12
_diffrn_reflns_limit_h_min -12
_diffrn_reflns_limit_k_max 16
_diffrn_reflns_limit_k_min -15
_diffrn_reflns_limit_l_max 33
_diffrn_reflns_limit_l_min -44
_diffrn_reflns_number 28987
_diffrn_reflns_point_group_measured_fraction_full 0.998
_diffrn_reflns_point_group_measured_fraction_max 0.837
_diffrn_reflns_theta_full 25.242
_diffrn_reflns_theta_max 29.345
_diffrn_reflns_theta_min 1.915
_diffrn_source 'Enhance (Mo) X-ray Source'
_exptl_absorpt_coefficient_mu 0.196
_exptl_absorpt_correction_T_max 1.00000
_exptl_absorpt_correction_T_min 0.87502
_exptl_absorpt_correction_type multi-scan
_exptl_absorpt_process_details
;
CrysAlisPro, Agilent Technologies,
Version 1.171.35.11 (release 16-05-2011 CrysAlis171 .NET)
(compiled May 16 2011,17:55:39)
Empirical absorption correction using spherical harmonics,
 implemented in SCALE3 ABSPACK scaling algorithm.
;
_exptl_crystal_colour pink
_exptl_crystal_colour_primary pink
_exptl_crystal_density_diffrn 1.268
_exptl_crystal_description block
_exptl_crystal_F_000 1532
_exptl_crystal_size_max 0.46
_exptl_crystal_size_mid 0.43
_exptl_crystal_size_min 0.29
_refine_diff_density_max 0.449
_refine_diff_density_min -0.572
_refine_diff_density_rms 0.047
_refine_ls_extinction_method none
_refine_ls_goodness_of_fit_ref 1.015
_refine_ls_hydrogen_treatment constr
_refine_ls_matrix_type full
_refine_ls_number_parameters 982
_refine_ls_number_reflns 17854
_refine_ls_number_restraints 0
_refine_ls_restrained_S_all 1.015
_refine_ls_R_factor_all 0.1521
_refine_ls_R_factor_gt 0.0733
_refine_ls_shift/su_max 0.001
_refine_ls_shift/su_mean 0.000
_refine_ls_structure_factor_coef Fsqd
_refine_ls_weighting_details 'w=1/[\s^2^(Fo^2^)+(0.0802P)^2^+0.7278P] where P=(Fo^2^+2Fc^2^)/3'
_refine_ls_weighting_scheme calc
_refine_ls_wR_factor_gt 0.1693
_refine_ls_wR_factor_ref 0.2139
_reflns_Friedel_coverage 0.000
_reflns_number_gt 8490
_reflns_number_total 17854
_reflns_threshold_expression 'I > 2\s(I)'
_cod_data_source_file c9tc01059a2.cif
_cod_data_source_block 181023_869_y_sq
_cod_database_code 7237779
_shelx_shelxl_version_number 2016/6
_chemical_oxdiff_formula 'c h n o s'
_shelx_space_group_comment
;
The symmetry employed for this shelxl refinement is uniquely defined
by the following loop, which should always be used as a source of
symmetry information in preference to the above space-group names.
They are only intended as comments.
;
_shelx_estimated_absorpt_t_max 0.945
_shelx_estimated_absorpt_t_min 0.915
_reflns_odcompleteness_completeness 99.59
_reflns_odcompleteness_iscentric 1
_reflns_odcompleteness_theta 26.32
_olex2_refinement_description
;
1. Fixed Uiso
 At 1.2 times of:
  All C(H) groups, All C(H,H) groups
2.a Secondary CH2 refined with riding coordinates:
 C93(H93A,H93B)
2.b Aromatic/amide H refined with riding coordinates:
 C3(H3), C6(H6), C10(H10), C11(H11), C13(H13), C14(H14), C16(H16), C17(H17),
 C18(H18), C19(H19), C23(H23), C24(H24), C25(H25), C26(H26), C30(H30), C31(H31),
  C33(H33), C34(H34), C36(H36), C37(H37), C38(H38), C39(H39), C43(H43),
 C44(H44), C45(H45), C46(H46), C49(H49), C52(H52), C56(H56), C57(H57), C59(H59),
  C60(H60), C62(H62), C63(H63), C64(H64), C65(H65), C69(H69), C70(H70),
 C71(H71), C72(H72), C76(H76), C77(H77), C79(H79), C80(H80), C82(H82), C83(H83),
  C84(H84), C85(H85), C89(H89), C90(H90), C91(H91), C92(H92)
;
_olex2_submission_special_instructions 'No special instructions were received'

loop_
_space_group_symop_operation_xyz
'x, y, z'
'-x, -y, -z'

loop_
_atom_site_label
_atom_site_type_symbol
_atom_site_fract_x
_atom_site_fract_y
_atom_site_fract_z
_atom_site_U_iso_or_equiv
_atom_site_adp_type
_atom_site_occupancy
_atom_site_site_symmetry_order
_atom_site_calc_flag
_atom_site_refinement_flags_posn
Cl1 Cl 1.10619(15) 0.77445(12) 0.16620(5) 0.1382(6) Uani 1 1 d .
Cl2 Cl 0.79701(17) 0.77896(12) 0.17279(6) 0.1470(6) Uani 1 1 d .
C93 C 0.9555(6) 0.7372(4) 0.14547(14) 0.1074(16) Uani 1 1 d .
H93A H 0.942934 0.766031 0.116997 0.129 Uiso 1 1 calc R
H93B H 0.973511 0.662633 0.146027 0.129 Uiso 1 1 calc R
S1 S -0.03993(11) 0.52761(9) 0.34994(3) 0.0745(3) Uani 1 1 d .
O1 O 0.8997(2) 0.6998(2) -0.04189(7) 0.0705(7) Uani 1 1 d .
O2 O 1.2369(4) -0.0626(3) 0.08499(11) 0.1106(11) Uani 1 1 d .
N1 N 0.0938(3) 0.4294(2) 0.34926(8) 0.0687(8) Uani 1 1 d .
N2 N -0.0267(3) 0.5846(2) 0.30471(8) 0.0589(7) Uani 1 1 d .
N3 N 0.7217(3) 0.6399(2) 0.02348(8) 0.0628(8) Uani 1 1 d .
N4 N 1.0138(3) 0.0493(2) 0.13144(9) 0.0691(9) Uani 1 1 d .
C1 C 0.1572(3) 0.4380(3) 0.31172(8) 0.0484(8) Uani 1 1 d .
C2 C 0.0890(3) 0.5271(2) 0.28639(9) 0.0451(7) Uani 1 1 d .
C3 C 0.1453(3) 0.5499(2) 0.24685(9) 0.0462(7) Uani 1 1 d .
H3 H 0.101656 0.608804 0.230409 0.055 Uiso 1 1 calc R
C4 C 0.2653(3) 0.4837(2) 0.23307(8) 0.0434(7) Uani 1 1 d .
C5 C 0.3314(3) 0.3907(2) 0.25804(9) 0.0452(7) Uani 1 1 d .
C6 C 0.2782(3) 0.3688(3) 0.29655(9) 0.0526(8) Uani 1 1 d .
H6 H 0.321069 0.309026 0.312607 0.063 Uiso 1 1 calc R
C7 C 0.3311(3) 0.5087(3) 0.19416(9) 0.0501(8) Uani 1 1 d .
C8 C 0.3893(3) 0.5318(3) 0.16257(10) 0.0538(8) Uani 1 1 d .
C9 C 0.4666(3) 0.5608(3) 0.12597(9) 0.0482(8) Uani 1 1 d .
C10 C 0.5037(4) 0.6561(3) 0.12007(11) 0.0728(11) Uani 1 1 d .
H10 H 0.473136 0.703481 0.139217 0.087 Uiso 1 1 calc R
C11 C 0.5862(4) 0.6835(3) 0.08605(11) 0.0751(11) Uani 1 1 d .
H11 H 0.610489 0.748615 0.082393 0.090 Uiso 1 1 calc R
C12 C 0.6316(3) 0.6133(3) 0.05782(9) 0.0506(8) Uani 1 1 d .
C13 C 0.5924(3) 0.5190(3) 0.06287(9) 0.0523(8) Uani 1 1 d .
H13 H 0.620970 0.472465 0.043273 0.063 Uiso 1 1 calc R
C14 C 0.5105(3) 0.4917(3) 0.09687(9) 0.0514(8) Uani 1 1 d .
H14 H 0.485024 0.426873 0.100159 0.062 Uiso 1 1 calc R
C15 C 0.6567(3) 0.6920(3) -0.01269(9) 0.0503(8) Uani 1 1 d .
C16 C 0.5057(3) 0.7177(3) -0.01808(10) 0.0605(9) Uani 1 1 d .
H16 H 0.443255 0.700723 0.003267 0.073 Uiso 1 1 calc R
C17 C 0.4445(4) 0.7683(3) -0.05453(12) 0.0759(11) Uani 1 1 d .
H17 H 0.341961 0.785413 -0.057498 0.091 Uiso 1 1 calc R
C18 C 0.5348(4) 0.7929(3) -0.08610(12) 0.0746(11) Uani 1 1 d .
H18 H 0.494123 0.825310 -0.110933 0.090 Uiso 1 1 calc R
C19 C 0.6879(4) 0.7696(3) -0.08112(10) 0.0633(9) Uani 1 1 d .
H19 H 0.749818 0.787823 -0.102374 0.076 Uiso 1 1 calc R
C20 C 0.7469(3) 0.7201(2) -0.04499(9) 0.0495(8) Uani 1 1 d .
C21 C 0.9616(3) 0.6520(2) -0.00527(9) 0.0498(8) Uani 1 1 d .
C22 C 0.8762(3) 0.6210(2) 0.02768(9) 0.0482(8) Uani 1 1 d .
C23 C 0.9487(3) 0.5729(3) 0.06297(10) 0.0562(9) Uani 1 1 d .
H23 H 0.893910 0.550664 0.085204 0.067 Uiso 1 1 calc R
C24 C 1.1006(4) 0.5574(3) 0.06573(11) 0.0656(10) Uani 1 1 d .
H24 H 1.147609 0.525330 0.089818 0.079 Uiso 1 1 calc R
C25 C 1.1827(4) 0.5889(3) 0.03327(12) 0.0708(11) Uani 1 1 d .
H25 H 1.285575 0.577728 0.035142 0.085 Uiso 1 1 calc R
C26 C 1.1127(3) 0.6373(3) -0.00231(11) 0.0637(10) Uani 1 1 d .
H26 H 1.168300 0.659888 -0.024295 0.076 Uiso 1 1 calc R
C27 C 0.4533(3) 0.3233(3) 0.24025(9) 0.0524(8) Uani 1 1 d .
C28 C 0.5535(3) 0.2723(3) 0.22332(10) 0.0560(9) Uani 1 1 d .
C29 C 0.6729(3) 0.2152(3) 0.20097(10) 0.0495(8) Uani 1 1 d .
C30 C 0.7252(3) 0.2605(3) 0.16461(10) 0.0536(8) Uani 1 1 d .
H30 H 0.683754 0.328404 0.155392 0.064 Uiso 1 1 calc R
C31 C 0.8368(3) 0.2063(3) 0.14227(10) 0.0543(8) Uani 1 1 d .
H31 H 0.870676 0.237579 0.118113 0.065 Uiso 1 1 calc R
C32 C 0.8992(3) 0.1056(3) 0.15546(10) 0.0536(8) Uani 1 1 d .
C33 C 0.8504(4) 0.0605(3) 0.19162(11) 0.0632(9) Uani 1 1 d .
H33 H 0.893990 -0.006868 0.200908 0.076 Uiso 1 1 calc R
C34 C 0.7383(4) 0.1137(3) 0.21420(11) 0.0632(9) Uani 1 1 d .
H34 H 0.705839 0.081911 0.238443 0.076 Uiso 1 1 calc R
C35 C 0.9744(5) -0.0009(3) 0.09850(11) 0.0673(10) Uani 1 1 d .
C36 C 0.8305(5) 0.0011(3) 0.08767(12) 0.0816(12) Uani 1 1 d .
H36 H 0.753633 0.036051 0.103007 0.098 Uiso 1 1 calc R
C37 C 0.7968(7) -0.0472(4) 0.05468(15) 0.1079(17) Uani 1 1 d .
H37 H 0.698467 -0.043480 0.047429 0.130 Uiso 1 1 calc R
C38 C 0.9098(9) -0.1007(4) 0.03268(15) 0.121(2) Uani 1 1 d .
H38 H 0.888161 -0.133484 0.010319 0.146 Uiso 1 1 calc R
C39 C 1.0563(8) -0.1062(4) 0.04355(15) 0.1096(17) Uani 1 1 d .
H39 H 1.132550 -0.143785 0.028831 0.132 Uiso 1 1 calc R
C40 C 1.0887(6) -0.0564(3) 0.07596(12) 0.0832(12) Uani 1 1 d .
C41 C 1.2701(4) -0.0281(3) 0.12120(14) 0.0766(11) Uani 1 1 d .
C42 C 1.1626(4) 0.0283(3) 0.14474(11) 0.0592(9) Uani 1 1 d .
C43 C 1.2057(4) 0.0643(3) 0.17978(11) 0.0639(9) Uani 1 1 d .
H43 H 1.134922 0.102057 0.196063 0.077 Uiso 1 1 calc R
C44 C 1.3535(4) 0.0447(3) 0.19091(14) 0.0837(12) Uani 1 1 d .
H44 H 1.381581 0.071220 0.214183 0.100 Uiso 1 1 calc R
C45 C 1.4575(5) -0.0125(4) 0.16833(19) 0.1011(16) Uani 1 1 d .
H45 H 1.556388 -0.026747 0.176415 0.121 Uiso 1 1 calc R
C46 C 1.4167(5) -0.0493(3) 0.13354(19) 0.0998(16) Uani 1 1 d .
H46 H 1.488198 -0.088988 0.118052 0.120 Uiso 1 1 calc R
S2 S 1.09545(10) 0.34905(9) 0.17080(3) 0.0717(3) Uani 1 1 d .
O3 O 0.1016(2) 0.3241(2) 0.56545(6) 0.0820(9) Uani 1 1 d .
O4 O -0.2204(3) 1.0935(2) 0.34936(10) 0.0993(11) Uani 1 1 d .
N5 N 0.9638(3) 0.4492(2) 0.16808(8) 0.0636(8) Uani 1 1 d .
N6 N 1.0655(3) 0.2943(2) 0.21537(8) 0.0596(7) Uani 1 1 d .
N7 N 0.2854(3) 0.3485(2) 0.49691(7) 0.0614(8) Uani 1 1 d .
N8 N -0.0032(3) 0.9292(2) 0.32679(10) 0.0755(10) Uani 1 1 d .
C47 C 0.8887(3) 0.4429(3) 0.20396(9) 0.0497(8) Uani 1 1 d .
C48 C 0.9463(3) 0.3551(2) 0.23095(9) 0.0444(7) Uani 1 1 d .
C49 C 0.8804(3) 0.3368(2) 0.26966(9) 0.0457(7) Uani 1 1 d .
H49 H 0.917627 0.278084 0.287079 0.055 Uiso 1 1 calc R
C50 C 0.7606(3) 0.4071(2) 0.28107(8) 0.0421(7) Uani 1 1 d .
C51 C 0.7019(3) 0.4980(2) 0.25363(9) 0.0440(7) Uani 1 1 d .
C52 C 0.7640(3) 0.5145(3) 0.21576(9) 0.0513(8) Uani 1 1 d .
H52 H 0.724695 0.572109 0.198020 0.062 Uiso 1 1 calc R
C53 C 0.6889(3) 0.3922(3) 0.31977(9) 0.0483(8) Uani 1 1 d .
C54 C 0.6253(3) 0.3829(3) 0.35182(9) 0.0509(8) Uani 1 1 d .
C55 C 0.5444(3) 0.3729(3) 0.38974(9) 0.0462(8) Uani 1 1 d .
C56 C 0.5101(4) 0.2792(3) 0.40448(10) 0.0603(9) Uani 1 1 d .
H56 H 0.543499 0.221418 0.390354 0.072 Uiso 1 1 calc R
C57 C 0.4265(4) 0.2701(3) 0.44004(10) 0.0640(9) Uani 1 1 d .
H57 H 0.403532 0.206766 0.449699 0.077 Uiso 1 1 calc R
C58 C 0.3777(3) 0.3556(3) 0.46104(8) 0.0509(8) Uani 1 1 d .
C59 C 0.4153(3) 0.4477(3) 0.44709(10) 0.0575(9) Uani 1 1 d .
H59 H 0.385010 0.504733 0.461859 0.069 Uiso 1 1 calc R
C60 C 0.4973(3) 0.4576(3) 0.41157(9) 0.0562(9) Uani 1 1 d .
H60 H 0.520908 0.521029 0.402280 0.067 Uiso 1 1 calc R
C61 C 0.3470(3) 0.3067(3) 0.53512(9) 0.0516(8) Uani 1 1 d .
C62 C 0.4978(4) 0.2754(3) 0.54108(10) 0.0671(10) Uani 1 1 d .
H62 H 0.562681 0.279588 0.518939 0.081 Uiso 1 1 calc R
C63 C 0.5530(4) 0.2377(4) 0.57978(12) 0.0843(13) Uani 1 1 d .
H63 H 0.655033 0.218161 0.583489 0.101 Uiso 1 1 calc R
C64 C 0.4599(5) 0.2288(4) 0.61264(11) 0.0830(13) Uani 1 1 d .
H64 H 0.498291 0.203748 0.638576 0.100 Uiso 1 1 calc R
C65 C 0.3084(4) 0.2574(3) 0.60704(10) 0.0730(11) Uani 1 1 d .
H65 H 0.243800 0.250930 0.629100 0.088 Uiso 1 1 calc R
C66 C 0.2548(3) 0.2950(3) 0.56902(9) 0.0557(9) Uani 1 1 d .
C67 C 0.0425(3) 0.3433(3) 0.52616(9) 0.0559(9) Uani 1 1 d .
C68 C 0.1309(3) 0.3578(2) 0.49181(8) 0.0463(8) Uani 1 1 d .
C69 C 0.0632(3) 0.3818(3) 0.45401(9) 0.0545(8) Uani 1 1 d .
H69 H 0.119913 0.393227 0.430635 0.065 Uiso 1 1 calc R
C70 C -0.0879(3) 0.3890(3) 0.45044(10) 0.0602(9) Uani 1 1 d .
H70 H -0.132522 0.404867 0.424727 0.072 Uiso 1 1 calc R
C71 C -0.1721(4) 0.3729(3) 0.48478(12) 0.0695(10) Uani 1 1 d .
H71 H -0.274082 0.378079 0.482406 0.083 Uiso 1 1 calc R
C72 C -0.1066(4) 0.3492(3) 0.52243(11) 0.0674(10) Uani 1 1 d .
H72 H -0.163643 0.337025 0.545647 0.081 Uiso 1 1 calc R
C73 C 0.5779(3) 0.5706(3) 0.26663(10) 0.0516(8) Uani 1 1 d .
C74 C 0.4730(3) 0.6311(3) 0.27669(10) 0.0548(8) Uani 1 1 d .
C75 C 0.3473(3) 0.7048(3) 0.28881(11) 0.0520(8) Uani 1 1 d .
C76 C 0.2770(3) 0.6898(3) 0.32651(11) 0.0593(9) Uani 1 1 d .
H76 H 0.309698 0.630099 0.343841 0.071 Uiso 1 1 calc R
C77 C 0.1592(3) 0.7627(3) 0.33839(11) 0.0620(10) Uani 1 1 d .
H77 H 0.112393 0.752064 0.363602 0.074 Uiso 1 1 calc R
C78 C 0.1113(3) 0.8506(3) 0.31292(11) 0.0568(9) Uani 1 1 d .
C79 C 0.1771(4) 0.8656(3) 0.27517(12) 0.0679(10) Uani 1 1 d .
H79 H 0.142567 0.924975 0.257847 0.081 Uiso 1 1 calc R
C80 C 0.2950(3) 0.7921(3) 0.26275(11) 0.0626(9) Uani 1 1 d .
H80 H 0.338446 0.801805 0.236997 0.075 Uiso 1 1 calc R
C81 C -0.1511(3) 0.9378(3) 0.31490(10) 0.0528(8) Uani 1 1 d .
C82 C -0.1961(3) 0.8669(3) 0.29221(10) 0.0579(9) Uani 1 1 d .
H82 H -0.126373 0.812214 0.283623 0.069 Uiso 1 1 calc R
C83 C -0.3439(4) 0.8766(3) 0.28214(11) 0.0674(10) Uani 1 1 d .
H83 H -0.373456 0.828085 0.267112 0.081 Uiso 1 1 calc R
C84 C -0.4468(4) 0.9577(3) 0.29436(11) 0.0727(11) Uani 1 1 d .
H84 H -0.546013 0.964631 0.287367 0.087 Uiso 1 1 calc R
C85 C -0.4033(4) 1.0290(3) 0.31698(11) 0.0706(11) Uani 1 1 d .
H85 H -0.473120 1.083643 0.325545 0.085 Uiso 1 1 calc R
C86 C -0.2567(3) 1.0190(3) 0.32676(10) 0.0600(9) Uani 1 1 d .
C87 C -0.0729(4) 1.0892(3) 0.35780(11) 0.0645(10) Uani 1 1 d .
C88 C 0.0360(3) 1.0073(3) 0.34762(10) 0.0572(9) Uani 1 1 d .
C89 C 0.1805(4) 1.0074(3) 0.35834(12) 0.0703(11) Uani 1 1 d .
H89 H 0.255795 0.953730 0.351634 0.084 Uiso 1 1 calc R
C90 C 0.2151(5) 1.0852(4) 0.37871(15) 0.0971(15) Uani 1 1 d .
H90 H 0.312730 1.083708 0.386019 0.117 Uiso 1 1 calc R
C91 C 0.1043(5) 1.1655(4) 0.38825(16) 0.1055(16) Uani 1 1 d .
H91 H 0.127392 1.219201 0.401515 0.127 Uiso 1 1 calc R
C92 C -0.0395(5) 1.1663(3) 0.37825(13) 0.0857(13) Uani 1 1 d .
H92 H -0.114625 1.219567 0.385415 0.103 Uiso 1 1 calc R

loop_
_atom_site_aniso_label
_atom_site_aniso_U_11
_atom_site_aniso_U_22
_atom_site_aniso_U_33
_atom_site_aniso_U_23
_atom_site_aniso_U_13
_atom_site_aniso_U_12
Cl1 0.1016(9) 0.1135(12) 0.1876(15) 0.0584(11) -0.0324(10) -0.0244(8)
Cl2 0.1162(10) 0.1005(11) 0.2230(18) -0.0074(12) 0.0398(11) -0.0266(9)
C93 0.176(5) 0.071(3) 0.078(3) -0.014(2) 0.005(3) -0.030(3)
S1 0.0824(6) 0.0875(8) 0.0570(5) -0.0221(5) 0.0319(5) -0.0212(6)
O1 0.0557(13) 0.093(2) 0.0545(14) 0.0173(13) 0.0214(11) -0.0093(13)
O2 0.106(2) 0.110(3) 0.120(3) -0.055(2) 0.056(2) -0.017(2)
N1 0.085(2) 0.081(2) 0.0397(15) -0.0042(14) 0.0177(14) -0.0171(17)
N2 0.0579(15) 0.0610(19) 0.0602(17) -0.0195(14) 0.0167(13) -0.0133(14)
N3 0.0432(14) 0.092(2) 0.0467(15) 0.0203(15) 0.0110(12) -0.0115(14)
N4 0.0651(18) 0.071(2) 0.0666(18) -0.0227(16) 0.0093(15) 0.0038(16)
C1 0.0569(18) 0.056(2) 0.0347(15) -0.0045(14) 0.0074(14) -0.0178(16)
C2 0.0481(16) 0.049(2) 0.0420(16) -0.0116(15) 0.0104(13) -0.0164(14)
C3 0.0493(16) 0.047(2) 0.0432(16) -0.0012(14) 0.0055(14) -0.0136(14)
C4 0.0441(15) 0.052(2) 0.0381(15) -0.0026(14) 0.0099(13) -0.0198(14)
C5 0.0383(14) 0.055(2) 0.0443(16) -0.0076(15) 0.0063(13) -0.0141(14)
C6 0.0578(18) 0.053(2) 0.0449(17) 0.0009(15) 0.0022(15) -0.0087(16)
C7 0.0493(17) 0.058(2) 0.0450(17) -0.0035(15) 0.0097(14) -0.0165(15)
C8 0.0487(17) 0.064(2) 0.0479(18) 0.0006(16) 0.0100(15) -0.0135(16)
C9 0.0454(16) 0.058(2) 0.0409(16) 0.0020(15) 0.0102(13) -0.0132(15)
C10 0.093(3) 0.066(3) 0.066(2) -0.016(2) 0.037(2) -0.032(2)
C11 0.095(3) 0.064(3) 0.072(2) -0.005(2) 0.035(2) -0.035(2)
C12 0.0400(15) 0.065(2) 0.0423(17) 0.0096(16) 0.0111(13) -0.0092(15)
C13 0.0495(17) 0.059(2) 0.0462(17) -0.0051(16) 0.0143(14) -0.0075(16)
C14 0.0473(16) 0.052(2) 0.0541(18) 0.0022(16) 0.0054(15) -0.0111(15)
C15 0.0511(17) 0.050(2) 0.0489(18) 0.0013(15) 0.0064(15) -0.0110(15)
C16 0.0549(19) 0.064(2) 0.062(2) 0.0101(18) 0.0034(17) -0.0176(17)
C17 0.066(2) 0.076(3) 0.082(3) 0.021(2) -0.011(2) -0.016(2)
C18 0.082(3) 0.074(3) 0.064(2) 0.016(2) -0.013(2) -0.014(2)
C19 0.088(3) 0.053(2) 0.0480(19) 0.0053(16) 0.0135(18) -0.0168(19)
C20 0.0583(19) 0.044(2) 0.0453(17) -0.0001(15) 0.0120(15) -0.0124(15)
C21 0.0485(17) 0.051(2) 0.0483(18) -0.0022(15) 0.0120(15) -0.0081(15)
C22 0.0425(16) 0.053(2) 0.0489(17) -0.0021(15) 0.0120(14) -0.0120(14)
C23 0.0492(18) 0.072(3) 0.0479(18) -0.0020(17) 0.0057(15) -0.0151(16)
C24 0.055(2) 0.079(3) 0.062(2) -0.0037(19) 0.0001(18) -0.0112(18)
C25 0.0430(18) 0.089(3) 0.082(3) -0.009(2) 0.0057(19) -0.0153(18)
C26 0.0475(18) 0.072(3) 0.072(2) -0.009(2) 0.0205(17) -0.0153(17)
C27 0.0461(17) 0.060(2) 0.0529(18) -0.0052(16) 0.0049(15) -0.0146(16)
C28 0.0416(16) 0.063(2) 0.064(2) -0.0111(18) 0.0027(16) -0.0103(16)
C29 0.0382(15) 0.055(2) 0.0555(19) -0.0081(16) 0.0030(14) -0.0084(14)
C30 0.0451(16) 0.054(2) 0.058(2) -0.0022(16) -0.0021(15) -0.0023(15)
C31 0.0500(17) 0.061(2) 0.0494(18) 0.0003(16) 0.0020(15) -0.0064(16)
C32 0.0489(17) 0.056(2) 0.0543(19) -0.0118(17) 0.0034(15) -0.0030(16)
C33 0.067(2) 0.044(2) 0.071(2) 0.0003(18) 0.0138(18) 0.0039(17)
C34 0.063(2) 0.059(2) 0.064(2) 0.0048(18) 0.0167(17) -0.0082(18)
C35 0.095(3) 0.047(2) 0.057(2) -0.0056(17) 0.010(2) -0.007(2)
C36 0.103(3) 0.066(3) 0.070(3) -0.009(2) -0.014(2) 0.000(2)
C37 0.160(5) 0.073(3) 0.093(3) -0.011(3) -0.033(3) -0.022(3)
C38 0.218(7) 0.073(4) 0.078(3) -0.020(3) -0.011(4) -0.033(4)
C39 0.175(5) 0.072(3) 0.080(3) -0.026(3) 0.030(3) -0.016(4)
C40 0.121(4) 0.059(3) 0.071(3) -0.014(2) 0.026(3) -0.018(3)
C41 0.076(3) 0.049(2) 0.101(3) -0.011(2) 0.036(2) -0.0051(19)
C42 0.0552(19) 0.043(2) 0.074(2) 0.0003(17) 0.0192(18) -0.0017(15)
C43 0.057(2) 0.056(2) 0.073(2) 0.0025(19) 0.0091(18) -0.0038(17)
C44 0.061(2) 0.076(3) 0.109(3) 0.005(2) 0.000(2) -0.011(2)
C45 0.064(3) 0.078(4) 0.156(5) -0.003(3) 0.009(3) -0.006(2)
C46 0.062(3) 0.058(3) 0.171(5) -0.012(3) 0.055(3) 0.000(2)
S2 0.0695(6) 0.0886(8) 0.0643(6) -0.0304(5) 0.0348(4) -0.0264(5)
O3 0.0553(14) 0.139(3) 0.0410(13) 0.0040(14) 0.0147(11) 0.0003(15)
O4 0.0592(15) 0.101(2) 0.133(2) -0.062(2) -0.0122(16) 0.0220(15)
N5 0.0692(17) 0.080(2) 0.0470(15) -0.0092(14) 0.0185(13) -0.0290(16)
N6 0.0501(14) 0.065(2) 0.0663(17) -0.0251(15) 0.0218(13) -0.0120(13)
N7 0.0419(14) 0.102(2) 0.0357(13) 0.0041(14) 0.0086(11) -0.0088(14)
N8 0.0409(14) 0.070(2) 0.115(2) -0.0479(19) -0.0140(16) 0.0114(14)
C47 0.0524(17) 0.057(2) 0.0442(17) -0.0099(16) 0.0136(14) -0.0202(15)
C48 0.0382(14) 0.052(2) 0.0458(16) -0.0143(15) 0.0133(13) -0.0117(14)
C49 0.0428(15) 0.0457(19) 0.0475(17) -0.0019(14) 0.0081(13) -0.0079(13)
C50 0.0369(14) 0.0474(19) 0.0433(16) -0.0078(14) 0.0094(13) -0.0107(13)
C51 0.0394(15) 0.0458(19) 0.0477(17) -0.0083(14) 0.0065(13) -0.0095(13)
C52 0.0540(18) 0.050(2) 0.0499(18) 0.0042(15) 0.0010(15) -0.0139(15)
C53 0.0441(16) 0.055(2) 0.0463(17) -0.0081(15) 0.0105(14) -0.0096(14)
C54 0.0421(15) 0.065(2) 0.0440(17) -0.0086(16) 0.0102(14) -0.0075(15)
C55 0.0370(14) 0.060(2) 0.0398(16) -0.0043(15) 0.0088(12) -0.0058(14)
C56 0.064(2) 0.063(3) 0.057(2) -0.0166(18) 0.0215(16) -0.0165(18)
C57 0.067(2) 0.064(3) 0.062(2) -0.0002(19) 0.0194(17) -0.0192(18)
C58 0.0390(15) 0.078(3) 0.0331(15) 0.0000(16) 0.0051(13) -0.0069(16)
C59 0.0558(19) 0.060(2) 0.0509(19) -0.0058(17) 0.0129(15) 0.0019(17)
C60 0.0575(18) 0.056(2) 0.0509(18) -0.0016(16) 0.0170(15) -0.0052(16)
C61 0.0489(17) 0.069(2) 0.0365(16) 0.0002(15) 0.0033(14) -0.0141(16)
C62 0.0523(19) 0.100(3) 0.0496(19) 0.0054(19) 0.0031(16) -0.0238(19)
C63 0.058(2) 0.122(4) 0.070(3) 0.019(2) -0.011(2) -0.023(2)
C64 0.082(3) 0.115(4) 0.050(2) 0.020(2) -0.010(2) -0.027(2)
C65 0.078(3) 0.100(3) 0.0397(18) 0.0087(19) 0.0011(18) -0.023(2)
C66 0.0524(18) 0.070(2) 0.0422(17) -0.0016(16) 0.0047(15) -0.0096(16)
C67 0.0490(17) 0.073(3) 0.0396(17) -0.0012(16) 0.0096(14) 0.0000(16)
C68 0.0410(15) 0.057(2) 0.0384(16) -0.0039(14) 0.0108(13) -0.0059(14)
C69 0.0477(17) 0.071(2) 0.0446(17) -0.0059(16) 0.0101(14) -0.0110(16)
C70 0.0529(19) 0.079(3) 0.0477(18) -0.0058(17) 0.0019(16) -0.0114(17)
C71 0.0441(18) 0.086(3) 0.078(3) -0.010(2) 0.0106(18) -0.0109(18)
C72 0.0490(19) 0.090(3) 0.058(2) 0.0001(19) 0.0195(17) -0.0072(18)
C73 0.0440(16) 0.051(2) 0.0597(19) -0.0088(16) 0.0034(15) -0.0086(15)
C74 0.0431(16) 0.051(2) 0.072(2) -0.0171(17) 0.0013(16) -0.0081(15)
C75 0.0363(15) 0.047(2) 0.074(2) -0.0211(17) -0.0082(16) -0.0024(14)
C76 0.0457(17) 0.053(2) 0.077(2) -0.0105(18) -0.0046(17) -0.0007(15)
C77 0.0441(17) 0.071(3) 0.071(2) -0.020(2) 0.0018(16) -0.0057(17)
C78 0.0392(16) 0.053(2) 0.078(2) -0.0224(19) -0.0071(17) 0.0012(15)
C79 0.058(2) 0.058(2) 0.082(3) -0.007(2) -0.010(2) 0.0055(18)
C80 0.0526(18) 0.065(3) 0.068(2) -0.0126(19) 0.0033(17) -0.0028(17)
C81 0.0421(16) 0.057(2) 0.0559(19) -0.0042(16) 0.0033(15) -0.0027(15)
C82 0.0523(18) 0.058(2) 0.061(2) -0.0022(17) 0.0049(16) -0.0078(16)
C83 0.053(2) 0.084(3) 0.068(2) 0.000(2) 0.0012(17) -0.0233(19)
C84 0.0473(19) 0.100(3) 0.067(2) 0.011(2) 0.0008(18) -0.013(2)
C85 0.0470(19) 0.090(3) 0.064(2) 0.000(2) 0.0078(17) 0.0078(19)
C86 0.0470(18) 0.072(3) 0.0552(19) -0.0065(18) 0.0005(15) 0.0038(17)
C87 0.057(2) 0.060(2) 0.073(2) -0.0184(19) -0.0029(18) 0.0047(17)
C88 0.0552(19) 0.051(2) 0.064(2) -0.0176(17) -0.0003(16) -0.0023(16)
C89 0.0534(19) 0.070(3) 0.089(3) -0.031(2) -0.0003(19) -0.0040(18)
C90 0.075(3) 0.092(4) 0.134(4) -0.052(3) -0.004(3) -0.019(3)
C91 0.098(3) 0.081(3) 0.145(4) -0.056(3) -0.008(3) -0.012(3)
C92 0.088(3) 0.067(3) 0.099(3) -0.038(2) -0.006(2) 0.007(2)

loop_
_atom_type_symbol
_atom_type_description
_atom_type_scat_dispersion_real
_atom_type_scat_dispersion_imag
_atom_type_scat_source
C C 0.0033 0.0016 'International Tables Vol C Tables 4.2.6.8 and 6.1.1.4'
H H 0.0000 0.0000 'International Tables Vol C Tables 4.2.6.8 and 6.1.1.4'
Cl Cl 0.1484 0.1585 'International Tables Vol C Tables 4.2.6.8 and 6.1.1.4'
N N 0.0061 0.0033 'International Tables Vol C Tables 4.2.6.8 and 6.1.1.4'
O O 0.0106 0.0060 'International Tables Vol C Tables 4.2.6.8 and 6.1.1.4'
S S 0.1246 0.1234 'International Tables Vol C Tables 4.2.6.8 and 6.1.1.4'

loop_
_geom_angle_atom_site_label_1
_geom_angle_atom_site_label_2
_geom_angle_atom_site_label_3
_geom_angle
Cl1 C93 H93A 109.5
Cl1 C93 H93B 109.5
Cl2 C93 Cl1 110.6(2)
Cl2 C93 H93A 109.5
Cl2 C93 H93B 109.5
H93A C93 H93B 108.1
N2 S1 N1 101.38(14)
C21 O1 C20 117.9(2)
C41 O2 C40 117.9(3)
C1 N1 S1 105.9(2)
C2 N2 S1 106.1(2)
C15 N3 C12 120.6(2)
C15 N3 C22 119.7(2)
C22 N3 C12 119.4(2)
C35 N4 C32 119.2(3)
C35 N4 C42 119.3(3)
C42 N4 C32 120.5(3)
N1 C1 C2 113.3(3)
N1 C1 C6 126.6(3)
C6 C1 C2 120.0(3)
N2 C2 C1 113.3(3)
N2 C2 C3 126.1(3)
C3 C2 C1 120.6(3)
C2 C3 H3 120.7
C4 C3 C2 118.6(3)
C4 C3 H3 120.7
C3 C4 C5 121.0(3)
C3 C4 C7 119.7(3)
C7 C4 C5 119.2(3)
C6 C5 C4 120.6(3)
C6 C5 C27 122.3(3)
C27 C5 C4 117.1(3)
C1 C6 H6 120.5
C5 C6 C1 119.1(3)
C5 C6 H6 120.5
C8 C7 C4 177.3(3)
C7 C8 C9 176.5(3)
C10 C9 C8 120.4(3)
C10 C9 C14 118.8(3)
C14 C9 C8 120.8(3)
C9 C10 H10 119.4
C9 C10 C11 121.3(3)
C11 C10 H10 119.4
C10 C11 H11 120.3
C12 C11 C10 119.3(4)
C12 C11 H11 120.3
C11 C12 N3 119.5(3)
C13 C12 N3 120.6(3)
C13 C12 C11 120.0(3)
C12 C13 H13 119.7
C12 C13 C14 120.6(3)
C14 C13 H13 119.7
C9 C14 H14 120.0
C13 C14 C9 120.0(3)
C13 C14 H14 120.0
C16 C15 N3 122.8(3)
C16 C15 C20 117.8(3)
C20 C15 N3 119.4(3)
C15 C16 H16 119.3
C15 C16 C17 121.4(3)
C17 C16 H16 119.3
C16 C17 H17 120.1
C18 C17 C16 119.8(3)
C18 C17 H17 120.1
C17 C18 H18 120.1
C17 C18 C19 119.9(3)
C19 C18 H18 120.1
C18 C19 H19 120.1
C20 C19 C18 119.8(3)
C20 C19 H19 120.1
O1 C20 C15 121.8(3)
C19 C20 O1 117.0(3)
C19 C20 C15 121.3(3)
O1 C21 C22 122.5(3)
C26 C21 O1 116.7(3)
C26 C21 C22 120.8(3)
C21 C22 N3 118.7(3)
C23 C22 N3 123.2(3)
C23 C22 C21 118.1(3)
C22 C23 H23 119.5
C24 C23 C22 121.0(3)
C24 C23 H23 119.5
C23 C24 H24 119.9
C25 C24 C23 120.3(3)
C25 C24 H24 119.9
C24 C25 H25 120.1
C24 C25 C26 119.8(3)
C26 C25 H25 120.1
C21 C26 C25 120.0(3)
C21 C26 H26 120.0
C25 C26 H26 120.0
C28 C27 C5 175.6(4)
C27 C28 C29 176.8(4)
C30 C29 C28 120.0(3)
C34 C29 C28 121.8(3)
C34 C29 C30 118.2(3)
C29 C30 H30 119.6
C31 C30 C29 120.8(3)
C31 C30 H30 119.6
C30 C31 H31 119.8
C30 C31 C32 120.3(3)
C32 C31 H31 119.8
C31 C32 N4 119.7(3)
C33 C32 N4 120.9(3)
C33 C32 C31 119.4(3)
C32 C33 H33 119.6
C34 C33 C32 120.9(3)
C34 C33 H33 119.6
C29 C34 H34 119.8
C33 C34 C29 120.3(3)
C33 C34 H34 119.8
C36 C35 N4 123.6(3)
C36 C35 C40 118.5(4)
C40 C35 N4 117.9(4)
C35 C36 H36 119.1
C35 C36 C37 121.7(4)
C37 C36 H36 119.1
C36 C37 H37 120.4
C38 C37 C36 119.2(5)
C38 C37 H37 120.4
C37 C38 H38 119.8
C37 C38 C39 120.3(5)
C39 C38 H38 119.8
C38 C39 H39 120.0
C40 C39 C38 120.0(5)
C40 C39 H39 120.0
O2 C40 C35 122.1(4)
C39 C40 O2 117.7(4)
C39 C40 C35 120.2(5)
O2 C41 C42 122.0(4)
O2 C41 C46 118.0(4)
C46 C41 C42 120.0(4)
C41 C42 N4 119.0(3)
C43 C42 N4 122.5(3)
C43 C42 C41 118.5(3)
C42 C43 H43 119.8
C42 C43 C44 120.5(3)
C44 C43 H43 119.8
C43 C44 H44 119.7
C45 C44 C43 120.7(4)
C45 C44 H44 119.7
C44 C45 H45 120.2
C44 C45 C46 119.7(4)
C46 C45 H45 120.2
C41 C46 H46 119.7
C45 C46 C41 120.5(4)
C45 C46 H46 119.7
N6 S2 N5 101.35(13)
C67 O3 C66 117.7(2)
C87 O4 C86 118.3(3)
C47 N5 S2 105.5(2)
C48 N6 S2 106.2(2)
C61 N7 C58 120.8(2)
C61 N7 C68 118.1(2)
C68 N7 C58 118.9(2)
C81 N8 C78 121.1(3)
C88 N8 C78 119.1(3)
C88 N8 C81 119.3(3)
N5 C47 C48 113.9(3)
N5 C47 C52 126.0(3)
C52 C47 C48 120.0(3)
N6 C48 C47 113.0(3)
N6 C48 C49 125.8(3)
C49 C48 C47 121.1(2)
C48 C49 H49 120.7
C50 C49 C48 118.5(3)
C50 C49 H49 120.7
C49 C50 C51 120.6(3)
C49 C50 C53 121.0(3)
C53 C50 C51 118.4(2)
C52 C51 C50 120.7(3)
C52 C51 C73 120.0(3)
C73 C51 C50 119.3(3)
C47 C52 H52 120.5
C51 C52 C47 118.9(3)
C51 C52 H52 120.5
C54 C53 C50 177.7(3)
C53 C54 C55 178.2(3)
C56 C55 C54 120.5(3)
C56 C55 C60 119.1(3)
C60 C55 C54 120.4(3)
C55 C56 H56 119.6
C55 C56 C57 120.8(3)
C57 C56 H56 119.6
C56 C57 H57 120.2
C58 C57 C56 119.6(4)
C58 C57 H57 120.2
C57 C58 N7 120.2(3)
C59 C58 N7 120.1(3)
C59 C58 C57 119.6(3)
C58 C59 H59 119.4
C58 C59 C60 121.1(3)
C60 C59 H59 119.4
C55 C60 H60 120.1
C59 C60 C55 119.7(3)
C59 C60 H60 120.1
C62 C61 N7 122.7(3)
C62 C61 C66 117.4(3)
C66 C61 N7 119.9(3)
C61 C62 H62 119.8
C61 C62 C63 120.4(3)
C63 C62 H62 119.8
C62 C63 H63 119.5
C64 C63 C62 121.0(3)
C64 C63 H63 119.5
C63 C64 H64 120.3
C63 C64 C65 119.5(3)
C65 C64 H64 120.3
C64 C65 H65 120.3
C66 C65 C64 119.3(3)
C66 C65 H65 120.3
O3 C66 C61 120.8(3)
C65 C66 O3 116.7(3)
C65 C66 C61 122.5(3)
O3 C67 C68 121.4(3)
C72 C67 O3 117.6(3)
C72 C67 C68 121.0(3)
C67 C68 N7 119.2(2)
C69 C68 N7 122.7(3)
C69 C68 C67 118.1(3)
C68 C69 H69 119.7
C68 C69 C70 120.7(3)
C70 C69 H69 119.7
C69 C70 H70 120.0
C71 C70 C69 120.0(3)
C71 C70 H70 120.0
C70 C71 H71 120.0
C72 C71 C70 120.0(3)
C72 C71 H71 120.0
C67 C72 H72 119.9
C71 C72 C67 120.2(3)
C71 C72 H72 119.9
C74 C73 C51 178.6(3)
C73 C74 C75 179.5(4)
C76 C75 C74 121.0(3)
C80 C75 C74 119.7(3)
C80 C75 C76 119.2(3)
C75 C76 H76 119.7
C77 C76 C75 120.5(3)
C77 C76 H76 119.7
C76 C77 H77 120.1
C78 C77 C76 119.7(3)
C78 C77 H77 120.1
C77 C78 N8 119.3(3)
C77 C78 C79 120.5(3)
C79 C78 N8 120.1(3)
C78 C79 H79 119.9
C78 C79 C80 120.2(3)
C80 C79 H79 119.9
C75 C80 C79 119.7(3)
C75 C80 H80 120.1
C79 C80 H80 120.1
C82 C81 N8 122.4(3)
C82 C81 C86 118.4(3)
C86 C81 N8 119.1(3)
C81 C82 H82 119.7
C81 C82 C83 120.6(3)
C83 C82 H82 119.7
C82 C83 H83 120.0
C84 C83 C82 119.9(4)
C84 C83 H83 120.0
C83 C84 H84 120.0
C83 C84 C85 120.1(3)
C85 C84 H84 120.0
C84 C85 H85 120.2
C86 C85 C84 119.6(3)
C86 C85 H85 120.2
C81 C86 O4 122.0(3)
C85 C86 O4 116.7(3)
C85 C86 C81 121.3(4)
O4 C87 C88 121.4(3)
C92 C87 O4 117.1(3)
C92 C87 C88 121.4(3)
C87 C88 N8 119.6(3)
C89 C88 N8 122.8(3)
C89 C88 C87 117.6(3)
C88 C89 H89 119.4
C90 C89 C88 121.2(3)
C90 C89 H89 119.4
C89 C90 H90 120.2
C89 C90 C91 119.6(4)
C91 C90 H90 120.2
C90 C91 H91 120.0
C92 C91 C90 120.0(4)
C92 C91 H91 120.0
C87 C92 C91 120.0(4)
C87 C92 H92 120.0
C91 C92 H92 120.0

loop_
_geom_bond_atom_site_label_1
_geom_bond_atom_site_label_2
_geom_bond_distance
Cl1 C93 1.731(5)
Cl2 C93 1.715(5)
C93 H93A 0.9700
C93 H93B 0.9700
S1 N1 1.609(3)
S1 N2 1.604(3)
O1 C20 1.381(4)
O1 C21 1.377(3)
O2 C40 1.385(5)
O2 C41 1.371(5)
N1 C1 1.348(4)
N2 C2 1.346(4)
N3 C12 1.434(4)
N3 C15 1.393(4)
N3 C22 1.400(4)
N4 C32 1.431(4)
N4 C35 1.409(4)
N4 C42 1.411(4)
C1 C2 1.420(4)
C1 C6 1.411(4)
C2 C3 1.406(4)
C3 H3 0.9300
C3 C4 1.366(4)
C4 C5 1.446(4)
C4 C7 1.430(4)
C5 C6 1.363(4)
C5 C27 1.439(4)
C6 H6 0.9300
C7 C8 1.191(4)
C8 C9 1.433(4)
C9 C10 1.368(5)
C9 C14 1.384(4)
C10 H10 0.9300
C10 C11 1.388(5)
C11 H11 0.9300
C11 C12 1.374(5)
C12 C13 1.363(5)
C13 H13 0.9300
C13 C14 1.384(4)
C14 H14 0.9300
C15 C16 1.374(4)
C15 C20 1.392(4)
C16 H16 0.9300
C16 C17 1.382(5)
C17 H17 0.9300
C17 C18 1.362(5)
C18 H18 0.9300
C18 C19 1.389(5)
C19 H19 0.9300
C19 C20 1.363(4)
C21 C22 1.392(4)
C21 C26 1.368(4)
C22 C23 1.380(4)
C23 H23 0.9300
C23 C24 1.374(4)
C24 H24 0.9300
C24 C25 1.365(5)
C25 H25 0.9300
C25 C26 1.380(5)
C26 H26 0.9300
C27 C28 1.190(4)
C28 C29 1.433(4)
C29 C30 1.395(4)
C29 C34 1.394(5)
C30 H30 0.9300
C30 C31 1.372(4)
C31 H31 0.9300
C31 C32 1.378(4)
C32 C33 1.375(5)
C33 H33 0.9300
C33 C34 1.372(4)
C34 H34 0.9300
C35 C36 1.371(5)
C35 C40 1.397(5)
C36 H36 0.9300
C36 C37 1.377(6)
C37 H37 0.9300
C37 C38 1.369(7)
C38 H38 0.9300
C38 C39 1.386(7)
C39 H39 0.9300
C39 C40 1.369(6)
C41 C42 1.384(5)
C41 C46 1.383(6)
C42 C43 1.377(5)
C43 H43 0.9300
C43 C44 1.382(5)
C44 H44 0.9300
C44 C45 1.351(6)
C45 H45 0.9300
C45 C46 1.368(7)
C46 H46 0.9300
S2 N5 1.610(3)
S2 N6 1.603(3)
O3 C66 1.389(4)
O3 C67 1.386(4)
O4 C86 1.384(4)
O4 C87 1.379(4)
N5 C47 1.348(4)
N6 C48 1.349(3)
N7 C58 1.435(4)
N7 C61 1.400(4)
N7 C68 1.413(4)
N8 C78 1.429(4)
N8 C81 1.401(4)
N8 C88 1.401(4)
C47 C48 1.411(4)
C47 C52 1.411(4)
C48 C49 1.407(4)
C49 H49 0.9300
C49 C50 1.367(4)
C50 C51 1.451(4)
C50 C53 1.425(4)
C51 C52 1.365(4)
C51 C73 1.426(4)
C52 H52 0.9300
C53 C54 1.193(4)
C54 C55 1.436(4)
C55 C56 1.380(5)
C55 C60 1.383(4)
C56 H56 0.9300
C56 C57 1.384(4)
C57 H57 0.9300
C57 C58 1.378(5)
C58 C59 1.367(5)
C59 H59 0.9300
C59 C60 1.376(4)
C60 H60 0.9300
C61 C62 1.379(4)
C61 C66 1.392(4)
C62 H62 0.9300
C62 C63 1.382(5)
C63 H63 0.9300
C63 C64 1.366(5)
C64 H64 0.9300
C64 C65 1.381(5)
C65 H65 0.9300
C65 C66 1.358(4)
C67 C68 1.389(4)
C67 C72 1.363(4)
C68 C69 1.376(4)
C69 H69 0.9300
C69 C70 1.380(4)
C70 H70 0.9300
C70 C71 1.370(5)
C71 H71 0.9300
C71 C72 1.363(5)
C72 H72 0.9300
C73 C74 1.190(4)
C74 C75 1.435(4)
C75 C76 1.391(5)
C75 C80 1.380(5)
C76 H76 0.9300
C76 C77 1.379(4)
C77 H77 0.9300
C77 C78 1.369(5)
C78 C79 1.373(5)
C79 H79 0.9300
C79 C80 1.390(4)
C80 H80 0.9300
C81 C82 1.381(5)
C81 C86 1.382(4)
C82 H82 0.9300
C82 C83 1.384(4)
C83 H83 0.9300
C83 C84 1.372(5)
C84 H84 0.9300
C84 C85 1.378(5)
C85 H85 0.9300
C85 C86 1.370(4)
C87 C88 1.387(4)
C87 C92 1.362(5)
C88 C89 1.382(4)
C89 H89 0.9300
C89 C90 1.372(5)
C90 H90 0.9300
C90 C91 1.376(5)
C91 H91 0.9300
C91 C92 1.366(6)
C92 H92 0.9300
